data_7112772
loop_
_publ_author_name
'Sonawane, Manoj R.'
'C\'isa\<rov\'a, Ivana'
'Lyapkalo, Ilya M.'

_publ_section_title
;
 N-Trimethylsilyloxyenamines as new aldehyde enolate synthons: general,
 efficient and diastereoselective aldol reaction with ketals and acetals
;
_journal_coden_ASTM CHCOFS
_journal_issue 15
_journal_name_full
;
 Chemical Communications (Cambridge, United Kingdom)
;
_journal_page_first 2656
_journal_page_last 2658
_journal_paper_doi 10.1039/b924880c
_journal_volume 46
_journal_year 2010
_chemical_compound_source 'synthesized by the authors'
_chemical_formula_moiety 'C16 H25 N O3'
_chemical_formula_sum 'C16 H25 N O3'
_chemical_formula_weight 279.37
_space_group_IT_number 14
_symmetry_cell_setting monoclinic
_symmetry_space_group_name_Hall '-P 2ybc'
_symmetry_space_group_name_H-M 'P 1 21/c 1'
_atom_sites_solution_hydrogens difmap
_atom_sites_solution_primary direct
_atom_sites_solution_secondary difmap
_audit_creation_method SHELXL-97
_cell_angle_alpha 90.00
_cell_angle_beta 100.9640(13)
_cell_angle_gamma 90.00
_cell_formula_units_Z 4
_cell_length_a 5.81100(10)
_cell_length_b 13.6360(3)
_cell_length_c 21.0230(5)
_cell_measurement_reflns_used 3912
_cell_measurement_temperature 150(2)
_cell_measurement_theta_max 27.5
_cell_measurement_theta_min 1
_cell_volume 1635.43(6)
_computing_cell_refinement 'COLLECT and DENZO'
_computing_data_collection 'COLLECT (Hooft, 1998) and DENZO (Otwinowski & Minor, 1997)'
_computing_data_reduction 'COLLECT and DENZO'
_computing_structure_refinement 'SHELXL-97 (Sheldrick, 1997)'
_computing_structure_solution 'SIR92 (Altomare et al., 1994)'
_diffrn_ambient_temperature 150(2)
_diffrn_detector_area_resol_mean 9.091
_diffrn_measured_fraction_theta_full 0.999
_diffrn_measured_fraction_theta_max 0.999
_diffrn_measurement_device_type 'Nonius KappaCCD area detector'
_diffrn_measurement_method '\f and \w scans to fill the Ewald sphere'
_diffrn_radiation_monochromator graphite
_diffrn_radiation_source 'fine-focus sealed tube'
_diffrn_radiation_type MoK\a
_diffrn_radiation_wavelength 0.71073
_diffrn_reflns_av_R_equivalents 0.037
_diffrn_reflns_av_sigmaI/netI 0.0251
_diffrn_reflns_limit_h_max 7
_diffrn_reflns_limit_h_min -7
_diffrn_reflns_limit_k_max 17
_diffrn_reflns_limit_k_min -17
_diffrn_reflns_limit_l_max 27
_diffrn_reflns_limit_l_min -27
_diffrn_reflns_number 25986
_diffrn_reflns_theta_full 27.49
_diffrn_reflns_theta_max 27.49
_diffrn_reflns_theta_min 1.79
_diffrn_standards_number 0
_exptl_absorpt_coefficient_mu 0.077
_exptl_absorpt_correction_type none
_exptl_crystal_colour colourless
_exptl_crystal_density_diffrn 1.135
_exptl_crystal_density_method 'not measured'
_exptl_crystal_description bar
_exptl_crystal_F_000 608
_exptl_crystal_size_max 0.3
_exptl_crystal_size_mid 0.1
_exptl_crystal_size_min 0.1
_refine_diff_density_max 0.159
_refine_diff_density_min -0.170
_refine_diff_density_rms 0.036
_refine_ls_extinction_method none
_refine_ls_goodness_of_fit_ref 1.053
_refine_ls_hydrogen_treatment mixed
_refine_ls_matrix_type full
_refine_ls_number_parameters 191
_refine_ls_number_reflns 3772
_refine_ls_number_restraints 0
_refine_ls_restrained_S_all 1.053
_refine_ls_R_factor_all 0.0511
_refine_ls_R_factor_gt 0.0378
_refine_ls_shift/su_max 0.001
_refine_ls_shift/su_mean 0.000
_refine_ls_structure_factor_coef Fsqd
_refine_ls_weighting_details 'calc w=1/[\s^2^(Fo^2^)+(0.0485P)^2^+0.2392P] where P=(Fo^2^+2Fc^2^)/3'
_refine_ls_weighting_scheme calc
_refine_ls_wR_factor_gt 0.0948
_refine_ls_wR_factor_ref 0.1019
_reflns_number_gt 2980
_reflns_number_total 3772
_reflns_threshold_expression I>2\s(I)
_cod_duplicate_entry 7105401
_cod_data_source_file b924880c.txt
_cod_data_source_block 2m
_cod_original_sg_symbol_H-M 'P 21/c'
_cod_database_code 7112772

loop_
_symmetry_equiv_pos_as_xyz
'x, y, z'
'-x, y+1/2, -z+1/2'
'-x, -y, -z'
'x, -y-1/2, z-1/2'

loop_
_atom_site_label
_atom_site_type_symbol
_atom_site_fract_x
_atom_site_fract_y
_atom_site_fract_z
_atom_site_U_iso_or_equiv
_atom_site_adp_type
_atom_site_occupancy
_atom_site_symmetry_multiplicity
_atom_site_calc_flag
_atom_site_refinement_flags
C1 C -0.04730(18) 0.81032(8) 0.35394(5) 0.0268(2) Uani 1 1 d .
N2 N -0.22814(14) 0.86534(6) 0.35510(4) 0.02529(19) Uani 1 1 d .
C3 C -0.21154(18) 0.97454(8) 0.36851(5) 0.0297(2) Uani 1 1 d .
O4 O -0.43987(12) 0.82997(6) 0.34734(4) 0.03265(19) Uani 1 1 d .
C5 C -0.2985(2) 0.98878(10) 0.43194(6) 0.0425(3) Uani 1 1 d .
H5A H -0.1953 0.9535 0.4668 0.064 Uiso 1 1 calc R
H5B H -0.4584 0.9632 0.4273 0.064 Uiso 1 1 calc R
H5C H -0.2976 1.0588 0.4425 0.064 Uiso 1 1 calc R
C6 C 0.0382(2) 1.01206(9) 0.37555(7) 0.0403(3) Uani 1 1 d .
H6A H 0.0970 0.9982 0.3358 0.060 Uiso 1 1 calc R
H6B H 0.1379 0.9792 0.4122 0.060 Uiso 1 1 calc R
H6C H 0.0409 1.0830 0.3832 0.060 Uiso 1 1 calc R
C7 C -0.3686(2) 1.02538(9) 0.31197(6) 0.0419(3) Uani 1 1 d .
H7A H -0.5265 0.9973 0.3058 0.063 Uiso 1 1 calc R
H7B H -0.3045 1.0160 0.2725 0.063 Uiso 1 1 calc R
H7C H -0.3760 1.0956 0.3212 0.063 Uiso 1 1 calc R
C8 C -0.07174(18) 0.70225(8) 0.34462(5) 0.0284(2) Uani 1 1 d .
H8 H -0.1984 0.6788 0.3671 0.034 Uiso 1 1 calc R
C9 C 0.15928(18) 0.65414(7) 0.37701(5) 0.0280(2) Uani 1 1 d .
H9 H 0.2899 0.6826 0.3581 0.034 Uiso 1 1 calc R
C10 C 0.21068(17) 0.67051(7) 0.44955(5) 0.0278(2) Uani 1 1 d .
C11 C 0.06792(19) 0.62917(8) 0.48816(5) 0.0338(3) Uani 1 1 d .
H11 H -0.0645 0.5918 0.4684 0.041 Uiso 1 1 calc R
C12 C 0.1136(2) 0.64094(9) 0.55501(6) 0.0366(3) Uani 1 1 d .
H12 H 0.0141 0.6116 0.5806 0.044 Uiso 1 1 calc R
C13 C 0.3052(2) 0.69576(8) 0.58393(5) 0.0336(3) Uani 1 1 d .
C14 C 0.4493(2) 0.73856(8) 0.54605(6) 0.0370(3) Uani 1 1 d .
H14 H 0.5800 0.7769 0.5658 0.044 Uiso 1 1 calc R
C15 C 0.40289(18) 0.72549(8) 0.47956(6) 0.0327(2) Uani 1 1 d .
H15 H 0.5034 0.7544 0.4541 0.039 Uiso 1 1 calc R
O16 O 0.13825(13) 0.55201(5) 0.36136(4) 0.03306(19) Uani 1 1 d .
C17 C 0.3545(2) 0.50152(9) 0.37946(6) 0.0432(3) Uani 1 1 d .
H17A H 0.3995 0.5001 0.4268 0.065 Uiso 1 1 calc R
H17B H 0.4759 0.5353 0.3612 0.065 Uiso 1 1 calc R
H17C H 0.3372 0.4342 0.3629 0.065 Uiso 1 1 calc R
C18 C -0.1405(2) 0.67567(9) 0.27264(6) 0.0405(3) Uani 1 1 d .
H18A H -0.0092 0.6898 0.2509 0.061 Uiso 1 1 calc R
H18B H -0.2772 0.7145 0.2527 0.061 Uiso 1 1 calc R
H18C H -0.1790 0.6057 0.2683 0.061 Uiso 1 1 calc R
O19 O 0.36888(16) 0.71034(6) 0.64957(4) 0.0436(2) Uani 1 1 d .
C20 C 0.2382(3) 0.65900(11) 0.69001(6) 0.0493(3) Uani 1 1 d .
H20A H 0.2407 0.5886 0.6808 0.074 Uiso 1 1 calc R
H20B H 0.0758 0.6824 0.6814 0.074 Uiso 1 1 calc R
H20C H 0.3083 0.6707 0.7356 0.074 Uiso 1 1 calc R
H1 H 0.100(2) 0.8411(9) 0.3591(5) 0.029(3) Uiso 1 1 d .

loop_
_atom_site_aniso_label
_atom_site_aniso_U_11
_atom_site_aniso_U_22
_atom_site_aniso_U_33
_atom_site_aniso_U_23
_atom_site_aniso_U_13
_atom_site_aniso_U_12
C1 0.0241(5) 0.0267(5) 0.0287(5) 0.0030(4) 0.0026(4) -0.0008(4)
N2 0.0215(4) 0.0274(4) 0.0258(4) 0.0031(3) 0.0016(3) -0.0015(3)
C3 0.0254(5) 0.0257(5) 0.0365(6) -0.0011(4) 0.0023(4) 0.0016(4)
O4 0.0207(4) 0.0370(4) 0.0389(4) 0.0032(3) 0.0023(3) -0.0054(3)
C5 0.0363(6) 0.0471(7) 0.0435(7) -0.0111(6) 0.0062(5) 0.0034(5)
C6 0.0306(6) 0.0290(6) 0.0601(8) -0.0025(5) 0.0060(5) -0.0037(5)
C7 0.0391(7) 0.0324(6) 0.0502(7) 0.0071(5) -0.0014(5) 0.0046(5)
C8 0.0275(5) 0.0249(5) 0.0322(6) 0.0025(4) 0.0041(4) -0.0017(4)
C9 0.0289(5) 0.0233(5) 0.0323(6) 0.0018(4) 0.0068(4) 0.0000(4)
C10 0.0278(5) 0.0230(5) 0.0320(6) 0.0031(4) 0.0043(4) 0.0033(4)
C11 0.0329(6) 0.0347(6) 0.0331(6) 0.0000(5) 0.0045(4) -0.0050(5)
C12 0.0387(6) 0.0384(6) 0.0337(6) 0.0028(5) 0.0091(5) -0.0007(5)
C13 0.0406(6) 0.0267(5) 0.0311(6) -0.0012(4) 0.0009(5) 0.0075(5)
C14 0.0364(6) 0.0289(6) 0.0419(7) -0.0015(5) -0.0019(5) -0.0029(5)
C15 0.0311(5) 0.0279(6) 0.0385(6) 0.0042(5) 0.0049(5) -0.0011(4)
O16 0.0369(4) 0.0234(4) 0.0389(4) -0.0004(3) 0.0073(3) 0.0033(3)
C17 0.0450(7) 0.0345(6) 0.0510(7) 0.0004(5) 0.0110(6) 0.0130(5)
C18 0.0485(7) 0.0337(6) 0.0349(6) -0.0011(5) -0.0035(5) -0.0005(5)
O19 0.0577(5) 0.0393(5) 0.0308(4) -0.0046(3) 0.0002(4) 0.0033(4)
C20 0.0592(8) 0.0580(9) 0.0312(6) -0.0029(6) 0.0097(6) 0.0112(7)

loop_
_atom_type_symbol
_atom_type_description
_atom_type_scat_dispersion_real
_atom_type_scat_dispersion_imag
_atom_type_scat_source
C C 0.0033 0.0016 'International Tables Vol C Tables 4.2.6.8 and 6.1.1.4'
H H 0.0000 0.0000 'International Tables Vol C Tables 4.2.6.8 and 6.1.1.4'
N N 0.0061 0.0033 'International Tables Vol C Tables 4.2.6.8 and 6.1.1.4'
O O 0.0106 0.0060 'International Tables Vol C Tables 4.2.6.8 and 6.1.1.4'

loop_
_geom_angle_atom_site_label_1
_geom_angle_atom_site_label_2
_geom_angle_atom_site_label_3
_geom_angle
N2 C1 C8 121.20(9)
N2 C1 H1 117.6(7)
C8 C1 H1 121.2(7)
C1 N2 O4 122.25(9)
C1 N2 C3 123.34(8)
O4 N2 C3 114.35(8)
N2 C3 C6 112.01(8)
N2 C3 C7 107.16(9)
C6 C3 C7 110.05(10)
N2 C3 C5 105.52(9)
C6 C3 C5 109.94(10)
C7 C3 C5 112.07(10)
C3 C5 H5A 109.5
C3 C5 H5B 109.5
H5A C5 H5B 109.5
C3 C5 H5C 109.5
H5A C5 H5C 109.5
H5B C5 H5C 109.5
C3 C6 H6A 109.5
C3 C6 H6B 109.5
H6A C6 H6B 109.5
C3 C6 H6C 109.5
H6A C6 H6C 109.5
H6B C6 H6C 109.5
C3 C7 H7A 109.5
C3 C7 H7B 109.5
H7A C7 H7B 109.5
C3 C7 H7C 109.5
H7A C7 H7C 109.5
H7B C7 H7C 109.5
C1 C8 C9 108.15(8)
C1 C8 C18 111.34(9)
C9 C8 C18 112.28(9)
C1 C8 H8 108.3
C9 C8 H8 108.3
C18 C8 H8 108.3
O16 C9 C10 111.53(8)
O16 C9 C8 106.57(8)
C10 C9 C8 111.89(8)
O16 C9 H9 108.9
C10 C9 H9 108.9
C8 C9 H9 108.9
C11 C10 C15 118.13(10)
C11 C10 C9 120.30(9)
C15 C10 C9 121.55(9)
C10 C11 C12 121.67(10)
C10 C11 H11 119.2
C12 C11 H11 119.2
C13 C12 C11 119.38(11)
C13 C12 H12 120.3
C11 C12 H12 120.3
O19 C13 C12 124.13(11)
O19 C13 C14 115.99(10)
C12 C13 C14 119.87(11)
C15 C14 C13 120.13(10)
C15 C14 H14 119.9
C13 C14 H14 119.9
C14 C15 C10 120.82(11)
C14 C15 H15 119.6
C10 C15 H15 119.6
C17 O16 C9 112.20(9)
O16 C17 H17A 109.5
O16 C17 H17B 109.5
H17A C17 H17B 109.5
O16 C17 H17C 109.5
H17A C17 H17C 109.5
H17B C17 H17C 109.5
C8 C18 H18A 109.5
C8 C18 H18B 109.5
H18A C18 H18B 109.5
C8 C18 H18C 109.5
H18A C18 H18C 109.5
H18B C18 H18C 109.5
C13 O19 C20 117.08(10)
O19 C20 H20A 109.5
O19 C20 H20B 109.5
H20A C20 H20B 109.5
O19 C20 H20C 109.5
H20A C20 H20C 109.5
H20B C20 H20C 109.5

loop_
_geom_bond_atom_site_label_1
_geom_bond_atom_site_label_2
_geom_bond_distance
C1 N2 1.2951(13)
C1 C8 1.4899(14)
C1 H1 0.942(12)
N2 O4 1.3026(10)
N2 C3 1.5153(13)
C3 C6 1.5194(15)
C3 C7 1.5209(16)
C3 C5 1.5258(17)
C5 H5A 0.9800
C5 H5B 0.9800
C5 H5C 0.9800
C6 H6A 0.9800
C6 H6B 0.9800
C6 H6C 0.9800
C7 H7A 0.9800
C7 H7B 0.9800
C7 H7C 0.9800
C8 C9 1.5325(14)
C8 C18 1.5332(16)
C8 H8 1.0000
C9 O16 1.4308(12)
C9 C10 1.5138(15)
C9 H9 1.0000
C10 C11 1.3859(15)
C10 C15 1.3927(15)
C11 C12 1.3890(16)
C11 H11 0.9500
C12 C13 1.3820(16)
C12 H12 0.9500
C13 O19 1.3736(14)
C13 C14 1.3892(18)
C14 C15 1.3838(17)
C14 H14 0.9500
C15 H15 0.9500
O16 C17 1.4197(14)
C17 H17A 0.9800
C17 H17B 0.9800
C17 H17C 0.9800
C18 H18A 0.9800
C18 H18B 0.9800
C18 H18C 0.9800
O19 C20 1.4266(17)
C20 H20A 0.9800
C20 H20B 0.9800
C20 H20C 0.9800
